data_4110988
loop_
_publ_author_name
'Micha\/l Bieniek'
'Robert Bujok'
'Maciej Cabaj'
'No\"el Lugan'
'Guy Lavigne'
'Dieter Arlt'
'Karol Grela'

_publ_contact_author 'Lugan, N.'
_publ_contact_author_email lugan@lcc-toulouse.fr
_publ_section_title
;
 Advanced Fine-Tuning of Grubbs/Hoveyda Olefin Metathesis Catalysts: A
 Further Step toward an Optimum Balance between Antinomic Properties
;
_journal_name_full 'Journal of the American Chemical Society'
_journal_page_first 13652
_journal_page_last 13653
_journal_paper_doi 10.1021/ja063186w
_journal_volume 128
_journal_year 2006
_chemical_formula_moiety 'C32 H38 Cl2 N2 O3 Ru, C4 H8 O2'
_chemical_formula_sum 'C36 H46 Cl2 N2 O5 Ru'
_chemical_formula_weight 758.72
_chemical_name_systematic
;
 ?
;
_space_group_crystal_system monoclinic
_space_group_IT_number 14
_space_group_name_Hall '-P 2ybc'
_space_group_name_H-M_alt 'P 1 21/c 1'
_symmetry_space_group_name_Hall '-P 2ybc'
_symmetry_space_group_name_H-M 'P 1 21/c 1'
_atom_sites_solution_hydrogens geom
_atom_sites_solution_primary direct
_atom_sites_solution_secondary difmap
_audit_creation_date 2005-08-31T14:37:42-00:00
_audit_creation_method 'WinGX routine CIF_UPDATE'
_cell_angle_alpha 90
_cell_angle_beta 101.221(11)
_cell_angle_gamma 90
_cell_formula_units_Z 4
_cell_length_a 13.6327(18)
_cell_length_b 10.4005(13)
_cell_length_c 26.417(3)
_cell_measurement_reflns_used 9999
_cell_measurement_temperature 180(2)
_cell_measurement_theta_max 32.21
_cell_measurement_theta_min 3.09
_cell_volume 3674.0(8)
_computing_cell_refinement
;
        CrysAlis RED, Oxford Diffraction Ltd.,
        Version 1.170.32 (release 06.06.2003 CrysAlis170 VC++)
        (compiled Jun  6 2003,13:53:32)
;
_computing_data_collection
;
        CrysAlis CCD, Oxford Diffraction Ltd.,
        Version 1.170.32 (release 06.06.2003 CrysAlis170 VC++)
        (compiled Jun  6 2003,13:53:32)
;
_computing_data_reduction
;
        CrysAlis RED, Oxford Diffraction Ltd.,
        Version 1.170.32 (release 06.06.2003 CrysAlis170 VC++)
        (compiled Jun  6 2003,13:53:32)
;
_computing_molecular_graphics 'Ortep-3 for Windows (Farrugia, 1997)'
_computing_publication_material 'WinGX publication routines (Farrugia, 1999)'
_computing_structure_refinement 'SHELXL-97 (Sheldrick, 1997)'
_computing_structure_solution 'SHELXS-97 (Sheldrick, 1997)'
_diffrn_ambient_temperature 180(2)
_diffrn_measured_fraction_theta_full 0.939
_diffrn_measured_fraction_theta_max 0.939
_diffrn_measurement_device_type 'Oxford Diffraction Xcalibur'
_diffrn_measurement_method \f
_diffrn_orient_matrix_UB_11 -0.0000704345
_diffrn_orient_matrix_UB_12 0.0542659321
_diffrn_orient_matrix_UB_13 -0.0162587819
_diffrn_orient_matrix_UB_21 0.0227944214
_diffrn_orient_matrix_UB_22 -0.0372477445
_diffrn_orient_matrix_UB_23 -0.0170196895
_diffrn_orient_matrix_UB_31 -0.047895478
_diffrn_orient_matrix_UB_32 -0.0178574684
_diffrn_orient_matrix_UB_33 -0.0139751632
_diffrn_radiation_monochromator graphite
_diffrn_radiation_probe x-ray
_diffrn_radiation_type MoK\a
_diffrn_radiation_wavelength 0.71073
_diffrn_reflns_av_R_equivalents 0.1065
_diffrn_reflns_av_unetI/netI 0.2105
_diffrn_reflns_limit_h_max 18
_diffrn_reflns_limit_h_min -20
_diffrn_reflns_limit_k_max 14
_diffrn_reflns_limit_k_min -15
_diffrn_reflns_limit_l_max 37
_diffrn_reflns_limit_l_min -39
_diffrn_reflns_number 37120
_diffrn_reflns_theta_full 32.21
_diffrn_reflns_theta_max 32.21
_diffrn_reflns_theta_min 3.09
_diffrn_standards_decay_% 0
_diffrn_standards_interval_count 0
_diffrn_standards_number 0
_exptl_absorpt_coefficient_mu 0.6140
_exptl_absorpt_correction_T_max 0.9590
_exptl_absorpt_correction_T_min 0.7805
_exptl_absorpt_correction_type analytical
_exptl_absorpt_process_details
;
(see. N.W. Alcock (1970), Cryst. Computing, p. 271)
;
_exptl_crystal_colour green
_exptl_crystal_density_diffrn 1.372
_exptl_crystal_description needle
_exptl_crystal_F_000 1576
_exptl_crystal_size_max 0.340
_exptl_crystal_size_mid 0.164
_exptl_crystal_size_min 0.078
_refine_diff_density_max 0.669
_refine_diff_density_min -0.669
_refine_diff_density_rms 0.101
_refine_ls_extinction_method none
_refine_ls_goodness_of_fit_ref 0.82
_refine_ls_hydrogen_treatment constr
_refine_ls_matrix_type full
_refine_ls_number_parameters 435
_refine_ls_number_reflns 12202
_refine_ls_number_restraints 0
_refine_ls_restrained_S_all 0.82
_refine_ls_R_factor_all 0.155
_refine_ls_R_factor_gt 0.0544
_refine_ls_shift/su_max 0.001
_refine_ls_shift/su_mean 0
_refine_ls_structure_factor_coef Fsqd
_refine_ls_weighting_details 'calc w=1/[\s^2^(Fo^2^)+(0.0178P)^2^+0.0000P] where P=(Fo^2^+2Fc^2^)/3'
_refine_ls_weighting_scheme calc
_refine_ls_wR_factor_gt 0.0806
_refine_ls_wR_factor_ref 0.1019
_reflns_number_gt 5221
_reflns_number_total 12202
_reflns_threshold_expression >2sigma(I)
_cod_data_source_file ja063186wsi20060506_072607.cif
_cod_data_source_block mb041004
_cod_database_code 4110988
_exptl_absorpt_correction_t_ave 0.9168

loop_
_space_group_symop_operation_xyz
'x, y, z'
'-x, y+1/2, -z+1/2'
'-x, -y, -z'
'x, -y-1/2, z-1/2'

loop_
_atom_site_label
_atom_site_type_symbol
_atom_site_fract_x
_atom_site_fract_y
_atom_site_fract_z
_atom_site_U_iso_or_equiv
_atom_site_adp_type
_atom_site_occupancy
_atom_site_symmetry_multiplicity
_atom_site_calc_flag
_atom_site_refinement_flags
_atom_site_disorder_assembly
_atom_site_disorder_group
C98 C 1.5382(6) -0.0098(9) 0.6166(4) 0.127(4) Uani 1 1 d . . .
O99 O 1.6463(4) -0.0283(7) 0.6481(2) 0.188(3) Uani 1 1 d . A .
C99 C 1.4865(8) 0.0525(13) 0.6435(6) 0.096(5) Uani 0.5 1 d P A 1
H99A H 1.5248 0.0643 0.6778 0.144 Uiso 0.5 1 calc PR A 1
H99B H 1.4267 0.0052 0.6452 0.144 Uiso 0.5 1 calc PR A 1
H99C H 1.469 0.1348 0.628 0.144 Uiso 0.5 1 calc PR A 1
C99' C 1.5103(10) 0.0826(13) 0.5839(6) 0.099(5) Uani 0.5 1 d P A 2
H99D H 1.564 0.1432 0.5855 0.148 Uiso 0.5 1 calc PR A 2
H99E H 1.4531 0.1253 0.5923 0.148 Uiso 0.5 1 calc PR A 2
H99F H 1.4931 0.0477 0.5496 0.148 Uiso 0.5 1 calc PR A 2
C1 C 0.9269(3) 0.3528(3) 0.33810(13) 0.0186(8) Uani 1 1 d . . .
C2 C 0.9535(3) 0.5709(3) 0.31754(15) 0.0282(9) Uani 1 1 d . . .
H2A H 0.9872 0.6019 0.2908 0.034 Uiso 1 1 calc R . .
H2B H 0.9578 0.6357 0.3443 0.034 Uiso 1 1 calc R . .
C3 C 0.8459(3) 0.5349(3) 0.29569(15) 0.0276(9) Uani 1 1 d . . .
H3A H 0.7998 0.5913 0.3088 0.033 Uiso 1 1 calc R . .
H3B H 0.8319 0.5387 0.2583 0.033 Uiso 1 1 calc R . .
C4 C 0.8494(3) 0.0932(3) 0.34716(13) 0.0235(9) Uani 1 1 d . . .
H4 H 0.8026 0.1224 0.3191 0.028 Uiso 1 1 calc R . .
C5 C 1.0936(3) -0.0307(3) 0.44610(14) 0.0252(9) Uani 1 1 d . . .
H5 H 1.0897 -0.0626 0.4806 0.03 Uiso 1 1 calc R . .
C6 C 1.1554(3) 0.0897(4) 0.45154(14) 0.0286(9) Uani 1 1 d . . .
C7 C 1.3179(3) 0.1722(5) 0.4787(2) 0.0624(15) Uani 1 1 d . . .
H7A H 1.3086 0.2183 0.4467 0.094 Uiso 1 1 calc R . .
H7B H 1.3854 0.1409 0.4872 0.094 Uiso 1 1 calc R . .
H7C H 1.3054 0.2285 0.5055 0.094 Uiso 1 1 calc R . .
C8 C 1.1349(3) -0.1377(4) 0.41620(17) 0.0413(12) Uani 1 1 d . . .
H8A H 1.0929 -0.2122 0.4146 0.062 Uiso 1 1 calc R . .
H8B H 1.2015 -0.1593 0.4334 0.062 Uiso 1 1 calc R . .
H8C H 1.1362 -0.1085 0.3818 0.062 Uiso 1 1 calc R . .
C11 C 0.7464(3) 0.3360(3) 0.29390(14) 0.0236(9) Uani 1 1 d . . .
C12 C 0.6689(3) 0.3444(3) 0.31966(15) 0.0292(10) Uani 1 1 d . . .
C13 C 0.5790(3) 0.2844(4) 0.29760(18) 0.0426(12) Uani 1 1 d . . .
H13 H 0.5252 0.2894 0.3144 0.051 Uiso 1 1 calc R . .
C14 C 0.5676(3) 0.2178(4) 0.2514(2) 0.0475(13) Uani 1 1 d . . .
C15 C 0.6477(3) 0.2126(4) 0.22719(16) 0.0414(12) Uani 1 1 d . . .
H15 H 0.6409 0.1683 0.1961 0.05 Uiso 1 1 calc R . .
C16 C 0.7391(3) 0.2711(4) 0.24732(15) 0.0301(10) Uani 1 1 d . . .
C17 C 0.6776(3) 0.4179(4) 0.36947(15) 0.0370(11) Uani 1 1 d . . .
H17A H 0.7309 0.3825 0.3948 0.055 Uiso 1 1 calc R . .
H17B H 0.6159 0.4116 0.3817 0.055 Uiso 1 1 calc R . .
H17C H 0.6915 0.5066 0.3637 0.055 Uiso 1 1 calc R . .
C18 C 0.4691(3) 0.1531(5) 0.2286(2) 0.0798(19) Uani 1 1 d . . .
H18A H 0.4161 0.1929 0.2421 0.12 Uiso 1 1 calc R . .
H18B H 0.4727 0.0635 0.2376 0.12 Uiso 1 1 calc R . .
H18C H 0.4562 0.1619 0.1918 0.12 Uiso 1 1 calc R . .
C19 C 0.8267(3) 0.2593(4) 0.21966(15) 0.0428(12) Uani 1 1 d . . .
H19A H 0.8052 0.2164 0.1872 0.064 Uiso 1 1 calc R . .
H19B H 0.8793 0.2106 0.2406 0.064 Uiso 1 1 calc R . .
H19C H 0.851 0.3435 0.2137 0.064 Uiso 1 1 calc R . .
C21 C 1.1012(3) 0.4427(3) 0.35907(14) 0.0241(9) Uani 1 1 d . . .
C22 C 1.1666(3) 0.4219(4) 0.32505(16) 0.0320(10) Uani 1 1 d . . .
C23 C 1.2683(3) 0.4311(4) 0.34449(19) 0.0464(12) Uani 1 1 d . . .
H23 H 1.3127 0.4128 0.3228 0.056 Uiso 1 1 calc R . .
C24 C 1.3059(3) 0.4660(5) 0.3943(2) 0.0499(13) Uani 1 1 d . . .
C25 C 1.2409(3) 0.4895(4) 0.42745(17) 0.0406(11) Uani 1 1 d . . .
H25 H 1.266 0.5129 0.4615 0.049 Uiso 1 1 calc R . .
C26 C 1.1369(3) 0.4783(3) 0.41005(15) 0.0260(9) Uani 1 1 d . . .
C27 C 1.1278(3) 0.3945(4) 0.26826(15) 0.0466(12) Uani 1 1 d . . .
H27A H 1.0981 0.471 0.2516 0.07 Uiso 1 1 calc R . .
H27B H 1.0784 0.3275 0.2648 0.07 Uiso 1 1 calc R . .
H27C H 1.1822 0.3676 0.2525 0.07 Uiso 1 1 calc R . .
C28 C 1.4188(3) 0.4788(6) 0.4134(2) 0.100(2) Uani 1 1 d . . .
H28A H 1.4317 0.5211 0.4463 0.15 Uiso 1 1 calc R . .
H28B H 1.4468 0.5285 0.389 0.15 Uiso 1 1 calc R . .
H28C H 1.4487 0.3949 0.4167 0.15 Uiso 1 1 calc R . .
C29 C 1.0684(3) 0.5047(4) 0.44729(14) 0.0324(10) Uani 1 1 d . . .
H29A H 1.0053 0.5356 0.4286 0.049 Uiso 1 1 calc R . .
H29B H 1.0981 0.5685 0.4718 0.049 Uiso 1 1 calc R . .
H29C H 1.0583 0.4269 0.4651 0.049 Uiso 1 1 calc R . .
C31 C 0.8389(3) -0.0304(3) 0.37149(13) 0.0217(8) Uani 1 1 d . . .
C32 C 0.7529(3) -0.1068(4) 0.35933(15) 0.0313(10) Uani 1 1 d . . .
H32 H 0.7002 -0.0803 0.3336 0.038 Uiso 1 1 calc R . .
C33 C 0.7454(3) -0.2208(4) 0.38507(16) 0.0351(11) Uani 1 1 d . . .
H33 H 0.6878 -0.2703 0.3766 0.042 Uiso 1 1 calc R . .
C34 C 0.8229(3) -0.2614(4) 0.42321(16) 0.0351(10) Uani 1 1 d . . .
H34 H 0.817 -0.338 0.4405 0.042 Uiso 1 1 calc R . .
C35 C 0.9106(3) -0.1885(4) 0.43632(14) 0.0280(8) Uani 1 1 d . . .
H35 H 0.9634 -0.2161 0.4618 0.034 Uiso 1 1 calc R . .
C36 C 0.9166(3) -0.0748(3) 0.41040(13) 0.0212(8) Uani 1 1 d . . .
C96 C 1.3828(4) -0.1901(6) 0.5280(2) 0.0878(19) Uani 1 1 d . A .
H96A H 1.423 -0.1517 0.506 0.132 Uiso 1 1 calc R . .
H96B H 1.3146 -0.1947 0.51 0.132 Uiso 1 1 calc R . .
H96C H 1.407 -0.2751 0.5374 0.132 Uiso 1 1 calc R . .
C97 C 1.3889(4) -0.1108(5) 0.5752(2) 0.0775(18) Uani 1 1 d . . .
H97A H 1.3478 -0.1475 0.5976 0.093 Uiso 1 1 calc R A .
H97B H 1.3661 -0.0239 0.5663 0.093 Uiso 1 1 calc R . .
N1 N 0.9953(2) 0.4470(3) 0.33881(11) 0.0217(7) Uani 1 1 d . . .
N2 N 0.8389(2) 0.4031(3) 0.31396(11) 0.0228(7) Uani 1 1 d . . .
O1 O 0.99540(17) 0.0094(2) 0.42025(9) 0.0256(6) Uani 1 1 d . . .
O2 O 1.12581(19) 0.1943(3) 0.43745(10) 0.0387(7) Uani 1 1 d . . .
O3 O 1.2488(2) 0.0640(3) 0.47370(12) 0.0515(9) Uani 1 1 d . . .
O98 O 1.4958(3) -0.1105(5) 0.60123(18) 0.1077(17) Uani 1 1 d . A .
Cl1 Cl 0.89326(7) 0.26017(9) 0.44594(3) 0.0282(2) Uani 1 1 d . . .
Cl2 Cl 1.06535(7) 0.11392(9) 0.32048(4) 0.0329(2) Uani 1 1 d . . .
Ru1 Ru 0.95928(2) 0.18733(3) 0.374910(12) 0.02079(8) Uani 1 1 d . . .

loop_
_atom_site_aniso_label
_atom_site_aniso_U_11
_atom_site_aniso_U_22
_atom_site_aniso_U_33
_atom_site_aniso_U_23
_atom_site_aniso_U_13
_atom_site_aniso_U_12
C98 0.054(5) 0.101(7) 0.215(11) -0.068(8) 0.003(6) -0.006(5)
O99 0.105(4) 0.250(8) 0.202(6) -0.040(6) 0.012(4) -0.020(4)
C99 0.034(7) 0.088(10) 0.157(15) -0.067(11) -0.002(8) -0.001(6)
C99' 0.071(9) 0.085(10) 0.131(14) 0.065(10) -0.006(9) -0.016(7)
C1 0.0201(19) 0.0179(19) 0.0188(19) -0.0048(15) 0.0063(15) -0.0017(15)
C2 0.032(2) 0.020(2) 0.031(2) 0.0051(18) 0.0022(18) 0.0011(17)
C3 0.033(2) 0.018(2) 0.031(2) 0.0075(18) 0.0044(19) 0.0010(17)
C4 0.027(2) 0.022(2) 0.019(2) 0.0068(16) -0.0002(16) 0.0013(16)
C5 0.023(2) 0.027(2) 0.025(2) 0.0058(18) 0.0018(17) 0.0043(17)
C6 0.027(2) 0.037(3) 0.020(2) 0.0027(19) -0.0002(18) 0.0025(19)
C7 0.035(3) 0.058(3) 0.089(4) -0.002(3) -0.003(3) -0.021(3)
C8 0.035(3) 0.039(3) 0.054(3) 0.016(2) 0.018(2) 0.013(2)
C11 0.021(2) 0.018(2) 0.029(2) 0.0038(17) -0.0003(17) 0.0001(16)
C12 0.026(2) 0.023(2) 0.036(2) 0.0043(18) -0.0030(19) 0.0025(17)
C13 0.024(2) 0.043(3) 0.058(3) 0.002(2) 0.002(2) 0.0019(19)
C14 0.038(3) 0.037(3) 0.059(3) 0.003(2) -0.013(2) -0.008(2)
C15 0.059(3) 0.026(3) 0.030(2) 0.0027(19) -0.014(2) -0.002(2)
C16 0.036(2) 0.019(2) 0.031(2) 0.0020(18) -0.0019(19) 0.0045(17)
C17 0.028(2) 0.039(3) 0.046(3) 0.002(2) 0.013(2) 0.0048(19)
C18 0.052(3) 0.081(5) 0.091(4) -0.016(4) -0.023(3) -0.022(3)
C19 0.063(3) 0.037(3) 0.029(2) 0.001(2) 0.011(2) 0.004(2)
C21 0.028(2) 0.019(2) 0.026(2) 0.0036(17) 0.0049(17) -0.0029(16)
C22 0.040(3) 0.025(2) 0.036(3) 0.0069(19) 0.019(2) 0.0031(19)
C23 0.036(3) 0.045(3) 0.065(4) 0.015(3) 0.026(2) 0.012(2)
C24 0.033(3) 0.046(3) 0.065(4) 0.014(3) -0.004(3) -0.001(2)
C25 0.037(3) 0.038(3) 0.040(3) 0.003(2) -0.006(2) 0.000(2)
C26 0.032(2) 0.016(2) 0.029(2) 0.0036(17) 0.0041(19) 0.0004(17)
C27 0.070(3) 0.042(3) 0.034(3) -0.001(2) 0.025(2) 0.002(2)
C28 0.025(3) 0.125(6) 0.144(6) 0.036(5) 0.002(3) 0.001(3)
C29 0.041(3) 0.027(2) 0.028(2) -0.0039(19) 0.004(2) -0.0021(19)
C31 0.025(2) 0.0184(19) 0.021(2) -0.0010(16) 0.0023(16) -0.0004(16)
C32 0.036(2) 0.023(2) 0.030(2) 0.0004(18) -0.0060(19) 0.0031(18)
C33 0.033(2) 0.022(2) 0.047(3) -0.002(2) 0.000(2) -0.0070(17)
C34 0.045(3) 0.020(2) 0.041(3) 0.0081(19) 0.010(2) -0.0033(19)
C35 0.034(2) 0.023(2) 0.027(2) 0.004(2) 0.0056(17) 0.004(2)
C36 0.025(2) 0.0184(19) 0.0185(19) 0.0013(16) 0.0012(16) 0.0009(16)
C96 0.074(4) 0.101(5) 0.084(5) 0.019(5) 0.004(3) 0.011(4)
C97 0.078(5) 0.067(4) 0.083(5) -0.012(4) 0.005(4) 0.011(3)
N1 0.0233(17) 0.0217(17) 0.0195(17) 0.0049(14) 0.0025(13) -0.0029(14)
N2 0.0254(18) 0.0156(16) 0.0274(18) 0.0063(14) 0.0053(14) -0.0010(13)
O1 0.0233(14) 0.0171(13) 0.0325(16) 0.0044(12) -0.0040(12) -0.0006(11)
O2 0.0385(17) 0.0342(17) 0.0417(18) 0.0028(16) 0.0039(13) -0.0018(15)
O3 0.0321(18) 0.048(2) 0.069(2) 0.0120(18) -0.0028(16) -0.0026(15)
O98 0.075(3) 0.101(4) 0.130(4) -0.017(3) -0.023(3) -0.012(3)
Cl1 0.0349(6) 0.0293(5) 0.0207(5) -0.0005(4) 0.0058(4) 0.0029(4)
Cl2 0.0406(6) 0.0327(6) 0.0281(6) -0.0002(5) 0.0132(5) 0.0068(5)
Ru1 0.02515(16) 0.01749(14) 0.01905(14) 0.00016(15) 0.00264(11) 0.00132(15)

loop_
_atom_type_symbol
_atom_type_description
_atom_type_scat_dispersion_real
_atom_type_scat_dispersion_imag
_atom_type_scat_source
C C 0.0033 0.0016 'International Tables Vol C Tables 4.2.6.8 and 6.1.1.4'
H H 0 0 'International Tables Vol C Tables 4.2.6.8 and 6.1.1.4'
N N 0.0061 0.0033 'International Tables Vol C Tables 4.2.6.8 and 6.1.1.4'
O O 0.0106 0.006 'International Tables Vol C Tables 4.2.6.8 and 6.1.1.4'
Cl Cl 0.1484 0.1585 'International Tables Vol C Tables 4.2.6.8 and 6.1.1.4'
Ru Ru -1.2594 0.8363 'International Tables Vol C Tables 4.2.6.8 and 6.1.1.4'

loop_
_exptl_crystal_face_index_h
_exptl_crystal_face_index_k
_exptl_crystal_face_index_l
_exptl_crystal_face_perp_dist
0 0 -1 0.039
0 0 1 0.039
1 1 1 0.17
-1 -1 -1 0.17
-1 0 -1 0.082
1 0 1 0.082
2 -1 2 0.141

loop_
_geom_angle_atom_site_label_1
_geom_angle_atom_site_label_2
_geom_angle_atom_site_label_3
_geom_angle
O98 C98 C99 110.1(10)
O98 C98 C99' 110.7(11)
C99 C98 C99' 82.7(10)
O98 C98 O99 114.0(7)
C99 C98 O99 109.5(10)
C99' C98 O99 124.9(10)
C98 C99 H99A 109.5
C98 C99 H99B 109.5
C98 C99 H99C 109.5
C98 C99' H99D 109.5
C98 C99' H99E 109.5
H99D C99' H99E 109.5
C98 C99' H99F 109.5
H99D C99' H99F 109.5
H99E C99' H99F 109.5
N2 C1 N1 105.9(3)
N2 C1 Ru1 131.4(3)
N1 C1 Ru1 122.3(2)
N1 C2 C3 101.7(3)
N1 C2 H2A 111.4
C3 C2 H2A 111.4
N1 C2 H2B 111.4
C3 C2 H2B 111.4
H2A C2 H2B 109.3
N2 C3 C2 103.0(3)
N2 C3 H3A 111.2
C2 C3 H3A 111.2
N2 C3 H3B 111.2
C2 C3 H3B 111.2
H3A C3 H3B 109.1
C31 C4 Ru1 116.1(2)
C31 C4 H4 121.9
Ru1 C4 H4 121.9
O1 C5 C6 104.8(3)
O1 C5 C8 111.5(3)
C6 C5 C8 113.6(3)
O1 C5 H5 108.9
C6 C5 H5 108.9
C8 C5 H5 108.9
O2 C6 O3 124.1(4)
O2 C6 C5 125.6(3)
O3 C6 C5 110.3(3)
O3 C7 H7A 109.5
O3 C7 H7B 109.5
H7A C7 H7B 109.5
O3 C7 H7C 109.5
H7A C7 H7C 109.5
H7B C7 H7C 109.5
C5 C8 H8A 109.5
C5 C8 H8B 109.5
H8A C8 H8B 109.5
C5 C8 H8C 109.5
H8A C8 H8C 109.5
H8B C8 H8C 109.5
C12 C11 C16 122.9(3)
C12 C11 N2 119.3(3)
C16 C11 N2 117.7(3)
C11 C12 C13 117.6(4)
C11 C12 C17 122.0(3)
C13 C12 C17 120.3(4)
C14 C13 C12 122.0(4)
C14 C13 H13 119
C12 C13 H13 119
C15 C14 C13 117.9(4)
C15 C14 C18 121.4(5)
C13 C14 C18 120.6(5)
C14 C15 C16 122.6(4)
C14 C15 H15 118.7
C16 C15 H15 118.7
C11 C16 C15 117.0(4)
C11 C16 C19 122.5(3)
C15 C16 C19 120.5(4)
C12 C17 H17A 109.5
C12 C17 H17B 109.5
H17A C17 H17B 109.5
C12 C17 H17C 109.5
H17A C17 H17C 109.5
H17B C17 H17C 109.5
C14 C18 H18A 109.5
C14 C18 H18B 109.5
H18A C18 H18B 109.5
C14 C18 H18C 109.5
H18A C18 H18C 109.5
H18B C18 H18C 109.5
C16 C19 H19A 109.5
C16 C19 H19B 109.5
H19A C19 H19B 109.5
C16 C19 H19C 109.5
H19A C19 H19C 109.5
H19B C19 H19C 109.5
C26 C21 C22 121.2(4)
C26 C21 N1 119.2(3)
C22 C21 N1 118.9(3)
C23 C22 C21 117.9(4)
C23 C22 C27 120.7(4)
C21 C22 C27 121.4(4)
C24 C23 C22 122.4(4)
C24 C23 H23 118.8
C22 C23 H23 118.8
C23 C24 C25 119.4(4)
C23 C24 C28 120.3(5)
C25 C24 C28 120.3(5)
C24 C25 C26 120.5(4)
C24 C25 H25 119.8
C26 C25 H25 119.8
C21 C26 C25 118.6(4)
C21 C26 C29 122.5(3)
C25 C26 C29 118.9(4)
C22 C27 H27A 109.5
C22 C27 H27B 109.5
H27A C27 H27B 109.5
C22 C27 H27C 109.5
H27A C27 H27C 109.5
H27B C27 H27C 109.5
C24 C28 H28A 109.5
C24 C28 H28B 109.5
H28A C28 H28B 109.5
C24 C28 H28C 109.5
H28A C28 H28C 109.5
H28B C28 H28C 109.5
C26 C29 H29A 109.5
C26 C29 H29B 109.5
H29A C29 H29B 109.5
C26 C29 H29C 109.5
H29A C29 H29C 109.5
H29B C29 H29C 109.5
C32 C31 C36 117.4(3)
C32 C31 C4 123.3(3)
C36 C31 C4 119.3(3)
C33 C32 C31 120.9(3)
C33 C32 H32 119.6
C31 C32 H32 119.6
C34 C33 C32 120.3(4)
C34 C33 H33 119.9
C32 C33 H33 119.9
C33 C34 C35 120.8(4)
C33 C34 H34 119.6
C35 C34 H34 119.6
C36 C35 C34 118.1(3)
C36 C35 H35 120.9
C34 C35 H35 120.9
O1 C36 C35 125.0(3)
O1 C36 C31 112.4(3)
C35 C36 C31 122.6(3)
C97 C96 H96A 109.5
C97 C96 H96B 109.5
H96A C96 H96B 109.5
C97 C96 H96C 109.5
H96A C96 H96C 109.5
H96B C96 H96C 109.5
C96 C97 O98 106.2(5)
C96 C97 H97A 110.5
O98 C97 H97A 110.5
C96 C97 H97B 110.5
O98 C97 H97B 110.5
H97A C97 H97B 108.7
C1 N1 C21 128.5(3)
C1 N1 C2 114.4(3)
C21 N1 C2 117.0(3)
C1 N2 C11 128.1(3)
C1 N2 C3 114.3(3)
C11 N2 C3 116.0(3)
C36 O1 C5 121.8(3)
C36 O1 Ru1 110.39(19)
C5 O1 Ru1 126.0(2)
C6 O3 C7 115.8(3)
C98 O98 C97 120.7(6)
C4 Ru1 C1 100.47(14)
C4 Ru1 O1 81.19(12)
C1 Ru1 O1 176.56(12)
C4 Ru1 Cl2 97.75(12)
C1 Ru1 Cl2 94.97(10)
O1 Ru1 Cl2 87.76(7)
C4 Ru1 Cl1 94.67(12)
C1 Ru1 Cl1 91.61(10)
O1 Ru1 Cl1 85.24(7)
Cl2 Ru1 Cl1 164.63(3)

loop_
_geom_bond_atom_site_label_1
_geom_bond_atom_site_label_2
_geom_bond_distance
C98 O98 1.227(7)
C98 C99 1.272(12)
C98 C99' 1.300(12)
C98 O99 1.557(8)
C99 H99A 0.96
C99 H99B 0.96
C99 H99C 0.96
C99' H99D 0.96
C99' H99E 0.96
C99' H99F 0.96
C1 N2 1.349(4)
C1 N1 1.351(4)
C1 Ru1 1.984(3)
C2 N1 1.475(4)
C2 C3 1.516(5)
C2 H2A 0.97
C2 H2B 0.97
C3 N2 1.463(4)
C3 H3A 0.97
C3 H3B 0.97
C4 C31 1.456(5)
C4 Ru1 1.820(3)
C4 H4 0.93
C5 O1 1.442(4)
C5 C6 1.500(5)
C5 C8 1.534(5)
C5 H5 0.98
C6 O2 1.194(4)
C6 O3 1.321(4)
C7 O3 1.457(5)
C7 H7A 0.96
C7 H7B 0.96
C7 H7C 0.96
C8 H8A 0.96
C8 H8B 0.96
C8 H8C 0.96
C11 C12 1.366(5)
C11 C16 1.390(5)
C11 N2 1.449(4)
C12 C13 1.397(5)
C12 C17 1.506(5)
C13 C14 1.385(6)
C13 H13 0.93
C14 C15 1.370(6)
C14 C18 1.518(5)
C15 C16 1.396(5)
C15 H15 0.93
C16 C19 1.522(5)
C17 H17A 0.96
C17 H17B 0.96
C17 H17C 0.96
C18 H18A 0.96
C18 H18B 0.96
C18 H18C 0.96
C19 H19A 0.96
C19 H19B 0.96
C19 H19C 0.96
C21 C26 1.390(5)
C21 C22 1.399(5)
C21 N1 1.439(4)
C22 C23 1.386(5)
C22 C27 1.518(5)
C23 C24 1.366(6)
C23 H23 0.93
C24 C25 1.383(6)
C24 C28 1.529(6)
C25 C26 1.408(5)
C25 H25 0.93
C26 C29 1.507(5)
C27 H27A 0.96
C27 H27B 0.96
C27 H27C 0.96
C28 H28A 0.96
C28 H28B 0.96
C28 H28C 0.96
C29 H29A 0.96
C29 H29B 0.96
C29 H29C 0.96
C31 C32 1.400(5)
C31 C36 1.403(4)
C32 C33 1.380(5)
C32 H32 0.93
C33 C34 1.377(5)
C33 H33 0.93
C34 C35 1.401(5)
C34 H34 0.93
C35 C36 1.377(5)
C35 H35 0.93
C36 O1 1.371(4)
C96 C97 1.484(7)
C96 H96A 0.96
C96 H96B 0.96
C96 H96C 0.96
C97 O98 1.486(6)
C97 H97A 0.97
C97 H97B 0.97
O1 Ru1 2.207(2)
Cl1 Ru1 2.3583(10)
Cl2 Ru1 2.3560(11)
